data_8103996
loop_
_publ_author_name
'Troyanov, S.I.'
'Kosterina, E.V.'
'Kemnitz, E.'
'Loose, A.'
'Reehuis, M.'

_publ_section_title
;
 Single crystal neutron diffraction study of the phase transition in (N
 H4) H5 (P O4)2
;
_journal_name_full 'Zeitschrift fuer Kristallographie (149,1979-)'
_journal_page_first 470
_journal_page_last 474
_journal_volume 218
_journal_year 2003
_chemical_formula_sum 'H9 N O8 P2'
_chemical_name_systematic '(N H4) (H2 P O4) (H3 P O4)'
_space_group_IT_number 15
_symmetry_space_group_name_Hall '-C 2yc'
_symmetry_space_group_name_H-M 'C 1 2/c 1'
_cell_angle_alpha 90
_cell_angle_beta 100.71
_cell_angle_gamma 90
_cell_formula_units_Z 4
_cell_length_a 10.156
_cell_length_b 7.554
_cell_length_c 9.507
_cell_volume 716.657
_citation_journal_id_ASTM ZEKRDZ
_cod_data_source_file Troyanov_ZEKRDZ_2003_823.cif
_cod_data_source_block H9N1O8P2
_cod_original_cell_volume 716.6569
_cod_original_formula_sum 'H9 N1 O8 P2'
_cod_database_code 8103996

loop_
_symmetry_equiv_pos_as_xyz
x,y,z
-x,y,-z+1/2
-x,-y,-z
x,-y,z-1/2
x+1/2,y+1/2,z
-x+1/2,y+1/2,-z+1/2
-x+1/2,-y+1/2,-z
x+1/2,-y+1/2,z-1/2

loop_
_atom_site_label
_atom_site_type_symbol
_atom_site_fract_x
_atom_site_fract_y
_atom_site_fract_z
_atom_site_occupancy
_atom_site_U_iso_or_equiv
O3 O-2 0.5814 0.2021 0.6719 1 0.0
H5 H+1 0.468 0.601 0.439 0.5 0.0
H1 H+1 0.8167 0.27 0.6746 1 0.0
O4 O-2 0.688 -0.0369 0.832 1 0.0
H3 H+1 0.5 0.1979 0.75 1 0.0
H6 H+1 0.569 0.584 0.582 0.33 0.0
O2 O-2 0.6526 -0.0859 0.5754 1 0.0
H2 H+1 0.6588 -0.0444 0.477 1 0.0
H4 H+1 0.441 0.537 0.573 0.5 0.0
N1 N-3 0.5 0.5 0.5 1 0.0
H7 H+1 0.526 0.637 0.508 0.33 0.0
P1 P+5 0.6823 0.0553 0.6919 1 0.0
O1 O-2 0.8168 0.1352 0.6773 1 0.0
H8 H+1 0.594 0.479 0.58 0.33 0.0
